data_1100964
loop_
_publ_author_name
'Jae Yoo'
'Wolfgang Wernsdorfer'
'En-Che Yang'
'Motohiro Nakano'
'Arnold L. Rheingold'
'David N. Hendrickson'

_publ_section_title
;

One-Dimensional Chain of Tetranuclear Manganese Single-Molecule Magnets

;
_journal_name_full 'Inorganic Chemistry'
_journal_page_first 3377
_journal_page_last 3379
_journal_paper_doi 10.1021/ic048212a
_journal_volume 44
_journal_year 2005
_chemical_formula_moiety '(C36 H36 Cl3 Mn4 N6 O6) 2+, 2 (Cl O4) -'
_chemical_formula_sum 'C36 H36 Cl4 Mn4 N6 O14'
_chemical_formula_weight 1138.27
_space_group_IT_number 2
_symmetry_cell_setting triclinic
_symmetry_space_group_name_Hall '-P 1'
_symmetry_space_group_name_H-M 'P -1'
_atom_sites_solution_hydrogens geom
_atom_sites_solution_primary direct
_atom_sites_solution_secondary difmap
_audit_creation_method SHELXL-97
_cell_angle_alpha 72.939(11)
_cell_angle_beta 74.285(9)
_cell_angle_gamma 70.911(19)
_cell_formula_units_Z 2
_cell_length_a 11.643(6)
_cell_length_b 11.702(6)
_cell_length_c 17.890(9)
_cell_measurement_reflns_used 2559
_cell_measurement_temperature 112(2)
_cell_measurement_theta_max 24.619
_cell_measurement_theta_min 2.284
_cell_volume 2160.4(19)
_computing_cell_refinement 'Bruker SAINT'
_computing_data_collection 'Bruker SMART'
_computing_data_reduction 'Bruker SAINT and SHELXTL'
_computing_molecular_graphics 'XTEL library'
_computing_publication_material 'XTEL library'
_computing_structure_refinement 'SHELXL-97 (Sheldrick, 1997)'
_computing_structure_solution 'SHELXS-97 (Sheldrick, 1990)'
_diffrn_ambient_temperature 112(2)
_diffrn_detector_area_resol_mean 22.4
_diffrn_detector_details ' The detector was operated in 4x4 "binning" mode.'
_diffrn_detector_type 'Bruker SMART 6000'
_diffrn_measured_fraction_theta_full 0.882
_diffrn_measured_fraction_theta_max 0.882
_diffrn_measurement_details ' 0.3 degree frames were measured with a counting time of 10.2 seconds each.'
_diffrn_measurement_device '3-circle diffractometer with fixed chi of 54.74 degrees'
_diffrn_measurement_device_type Bruker
_diffrn_measurement_method 'phi and omega scans'
_diffrn_radiation_monochromator graphite
_diffrn_radiation_source 'fine-focus sealed tube'
_diffrn_radiation_type MoK\a
_diffrn_radiation_wavelength 0.71073
_diffrn_reflns_av_R_equivalents 0.0699
_diffrn_reflns_av_sigmaI/netI 0.1181
_diffrn_reflns_limit_h_max 13
_diffrn_reflns_limit_h_min -13
_diffrn_reflns_limit_k_max 13
_diffrn_reflns_limit_k_min -13
_diffrn_reflns_limit_l_max 21
_diffrn_reflns_limit_l_min 0
_diffrn_reflns_number 7106
_diffrn_reflns_theta_full 25.50
_diffrn_reflns_theta_max 25.50
_diffrn_reflns_theta_min 2.18
_diffrn_standards_decay_% 5.2
_diffrn_standards_interval_time 218
_diffrn_standards_number 72
_exptl_absorpt_coefficient_mu 1.463
_exptl_absorpt_correction_T_max 0.8679
_exptl_absorpt_correction_T_min 0.6210
_exptl_absorpt_correction_type semi-empirical
_exptl_crystal_colour red
_exptl_crystal_density_diffrn 1.750
_exptl_crystal_density_method 'not measured'
_exptl_crystal_description 'irregular block'
_exptl_crystal_F_000 1148
_exptl_crystal_size_max .12
_exptl_crystal_size_mid .10
_exptl_crystal_size_min .08
_refine_diff_density_max 1.631
_refine_diff_density_min -1.191
_refine_diff_density_rms 0.180
_refine_ls_extinction_method none
_refine_ls_goodness_of_fit_ref 1.586
_refine_ls_hydrogen_treatment constr
_refine_ls_matrix_type full
_refine_ls_number_parameters 577
_refine_ls_number_reflns 7106
_refine_ls_number_restraints 0
_refine_ls_restrained_S_all 1.586
_refine_ls_R_factor_all 0.1670
_refine_ls_R_factor_gt 0.1055
_refine_ls_shift/su_max 0.002
_refine_ls_shift/su_mean 0.000
_refine_ls_structure_factor_coef Fsqd
_refine_ls_weighting_details
; calc 

   [\s^2^(Fo^2^)+(0.06Fo^2^)^2^]^-1^ 

;
_refine_ls_weighting_scheme calc
_refine_ls_wR_factor_gt 0.2148
_refine_ls_wR_factor_ref 0.2320
_reflns_number_gt 4162
_reflns_number_total 7106
_reflns_threshold_expression I>2\s(I)
_cod_data_source_file ic048212asi20041217_040439.cif
_cod_data_source_block 99063
_cod_depositor_comments
;
The following automatic conversions were performed:
'_symmetry_cell_setting' value 'Triclinic' changed to 'triclinic'
according to '/home/saulius/struct/CIF-dictionaries/cif_core.dic'
dictionary named 'cif_core.dic' version 2.4.1 from 2010-06-29.

Automatic conversion script
Id: cif_fix_enum 1527 2010-12-29 10:47:43Z saulius 

2019-06-11
Z value and formula fixed to values more according to usual
chemical conventions.                 miguel
;
_cod_original_formula_sum 'C72 H72 Cl8 Mn8 N12 O28'
_cod_original_formula_weight 2276.54
_cod_original_formula_moiety '(C72 H72 Cl4 Mn8 N12 O12) 4+, 4 (Cl O4) -'
_cod_original_formula_units_Z 1
_cod_original_cell_volume 2160.4(18)
_cod_database_code 1100964

loop_
_symmetry_equiv_pos_as_xyz
'x, y, z'
'-x, -y, -z'

loop_
_atom_site_label
_atom_site_type_symbol
_atom_site_fract_x
_atom_site_fract_y
_atom_site_fract_z
_atom_site_U_iso_or_equiv
_atom_site_adp_type
_atom_site_occupancy
_atom_site_symmetry_multiplicity
_atom_site_calc_flag
_atom_site_refinement_flags
_atom_site_disorder_assembly
_atom_site_disorder_group
Mn1 Mn 0.54580(14) 0.12057(17) 0.48705(10) 0.0218(4) Uani 1 1 d . . .
Mn2 Mn 0.43949(15) 0.08337(18) 0.34478(10) 0.0243(5) Uani 1 1 d . . .
Mn3 Mn 0.61957(13) 0.04435(17) -0.00564(10) 0.0211(4) Uani 1 1 d . . .
Mn4 Mn 0.41035(14) 0.05166(18) 0.15485(10) 0.0247(5) Uani 1 1 d . . .
Cl5 Cl 0.5024(3) 0.1816(3) 0.20424(17) 0.0322(7) Uani 1 1 d . . .
Cl6 Cl 0.3156(2) -0.0157(3) 0.29411(17) 0.0319(8) Uani 1 1 d . . .
O7 O 0.4893(6) 0.1081(8) 0.5962(5) 0.035(2) Uani 1 1 d . . .
C8 C 0.4242(11) 0.2197(13) 0.6256(9) 0.043(4) Uani 1 1 d . . .
C9 C 0.3984(11) 0.3252(14) 0.5570(9) 0.041(4) Uani 1 1 d . . .
C10 C 0.3236(14) 0.4405(15) 0.5656(11) 0.063(5) Uani 1 1 d . . .
C11 C 0.3086(16) 0.5336(16) 0.4970(13) 0.077(6) Uani 1 1 d . . .
C12 C 0.3691(14) 0.5117(15) 0.4195(12) 0.065(5) Uani 1 1 d . . .
C13 C 0.4387(12) 0.3943(14) 0.4166(10) 0.048(4) Uani 1 1 d . . .
N14 N 0.4527(8) 0.3030(10) 0.4829(7) 0.035(3) Uani 1 1 d . . .
O15 O 0.5814(6) 0.1334(8) 0.3770(5) 0.030(2) Uani 1 1 d . . .
C16 C 0.6980(9) 0.1446(13) 0.3300(7) 0.032(3) Uani 1 1 d . . .
C17 C 0.7814(10) 0.1492(11) 0.3795(7) 0.026(3) Uani 1 1 d . . .
C18 C 0.9035(10) 0.1501(12) 0.3480(7) 0.030(3) Uani 1 1 d . . .
C19 C 0.9746(10) 0.1527(13) 0.3968(7) 0.035(3) Uani 1 1 d . . .
C20 C 0.9252(10) 0.1533(12) 0.4762(8) 0.034(3) Uani 1 1 d . . .
C21 C 0.8012(10) 0.1529(12) 0.5024(8) 0.033(3) Uani 1 1 d . . .
N22 N 0.7319(8) 0.1521(9) 0.4544(6) 0.028(2) Uani 1 1 d . . .
O23 O 0.3855(6) 0.0615(7) 0.4775(4) 0.0200(17) Uani 1 1 d . . .
C24 C 0.2637(8) 0.1289(10) 0.5072(6) 0.017(2) Uani 1 1 d . . .
C25 C 0.2197(9) 0.2414(11) 0.4445(7) 0.024(3) Uani 1 1 d . . .
C26 C 0.1130(10) 0.3373(12) 0.4653(8) 0.034(3) Uani 1 1 d . . .
C27 C 0.0711(12) 0.4342(13) 0.4052(9) 0.045(4) Uani 1 1 d . . .
C28 C 0.1342(13) 0.4380(13) 0.3272(8) 0.047(4) Uani 1 1 d . . .
C29 C 0.2366(14) 0.3426(15) 0.3107(8) 0.053(4) Uani 1 1 d . . .
N30 N 0.2787(8) 0.2445(9) 0.3689(5) 0.026(2) Uani 1 1 d . . .
O31 O 0.6396(6) 0.0834(7) -0.1167(5) 0.0262(19) Uani 1 1 d . . .
C32 C 0.6488(10) 0.2047(12) -0.1629(7) 0.031(3) Uani 1 1 d . . .
C33 C 0.6533(9) 0.2846(13) -0.1114(8) 0.030(3) Uani 1 1 d . . .
C34 C 0.6548(10) 0.4088(12) -0.1437(8) 0.036(3) Uani 1 1 d . . .
C35 C 0.6525(11) 0.4733(14) -0.0917(8) 0.042(4) Uani 1 1 d . . .
C36 C 0.6523(10) 0.4213(12) -0.0120(8) 0.035(3) Uani 1 1 d . . .
C37 C 0.6516(9) 0.2984(11) 0.0145(7) 0.023(3) Uani 1 1 d . . .
N38 N 0.6521(7) 0.2297(9) -0.0341(5) 0.022(2) Uani 1 1 d . . .
O39 O 0.6023(6) -0.0177(8) 0.1046(4) 0.0260(19) Uani 1 1 d . . .
C40 C 0.7095(9) -0.0858(13) 0.1385(7) 0.035(3) Uani 1 1 d . . .
C41 C 0.8185(10) -0.1110(13) 0.0734(9) 0.037(3) Uani 1 1 d . . .
C42 C 0.9328(11) -0.1854(14) 0.0896(9) 0.046(4) Uani 1 1 d . . .
C43 C 1.0299(13) -0.1997(19) 0.0241(12) 0.074(6) Uani 1 1 d . . .
C44 C 1.0131(11) -0.1351(16) -0.0516(11) 0.054(4) Uani 1 1 d . . .
C45 C 0.8950(10) -0.0613(13) -0.0614(8) 0.040(4) Uani 1 1 d . . .
N46 N 0.7994(7) -0.0515(10) 0.0004(6) 0.028(2) Uani 1 1 d . . .
O47 O 0.4392(6) 0.1135(7) 0.0215(4) 0.0204(17) Uani 1 1 d . . .
C48 C 0.3677(9) 0.2352(11) -0.0094(7) 0.024(3) Uani 1 1 d . . .
C49 C 0.2581(9) 0.2770(11) 0.0505(7) 0.022(3) Uani 1 1 d . . .
C50 C 0.1664(9) 0.3864(13) 0.0303(8) 0.034(3) Uani 1 1 d . . .
C51 C 0.0647(11) 0.4252(14) 0.0885(9) 0.045(4) Uani 1 1 d . . .
C52 C 0.0560(10) 0.3555(13) 0.1634(8) 0.038(3) Uani 1 1 d . . .
C53 C 0.1503(10) 0.2498(13) 0.1795(7) 0.036(3) Uani 1 1 d . . .
N54 N 0.2470(7) 0.2124(9) 0.1252(5) 0.024(2) Uani 1 1 d . . .
Cl55 Cl 0.9814(3) 0.8165(4) 0.2897(2) 0.0442(9) Uani 1 1 d . . .
O56 O 1.0755(8) 0.7465(12) 0.2415(7) 0.074(4) Uani 1 1 d . . .
O57 O 1.0166(12) 0.8245(14) 0.3559(7) 0.093(5) Uani 1 1 d . . .
O58 O 0.8855(13) 0.759(2) 0.3170(9) 0.154(9) Uani 1 1 d . . .
O59 O 0.9423(19) 0.9356(14) 0.2423(8) 0.160(9) Uani 1 1 d . . .
Cl60 Cl 0.3089(3) 0.4774(4) 0.7844(2) 0.0461(9) Uani 1 1 d . . .
O61 O 0.2482(8) 0.5730(9) 0.7246(6) 0.057(3) Uani 1 1 d . . .
O62 O 0.3306(14) 0.5184(15) 0.8408(8) 0.111(5) Uani 1 1 d . . .
O63 O 0.2216(13) 0.4067(13) 0.8299(7) 0.097(4) Uani 1 1 d . . .
O64 O 0.4112(13) 0.410(2) 0.7462(8) 0.178(11) Uani 1 1 d . . .
H8A H 0.4755 0.2356 0.6555 0.052 Uiso 1 1 calc R . .
H8B H 0.3456 0.2096 0.6621 0.052 Uiso 1 1 calc R . .
H10 H 0.2833 0.4561 0.6168 0.075 Uiso 1 1 calc R . .
H11 H 0.2569 0.6139 0.5017 0.092 Uiso 1 1 calc R . .
H12 H 0.3610 0.5758 0.3726 0.078 Uiso 1 1 calc R . .
H13 H 0.4791 0.3756 0.3661 0.058 Uiso 1 1 calc R . .
H16A H 0.6861 0.2211 0.2872 0.038 Uiso 1 1 calc R . .
H16B H 0.7376 0.0730 0.3045 0.038 Uiso 1 1 calc R . .
H18 H 0.9374 0.1490 0.2935 0.036 Uiso 1 1 calc R . .
H19 H 1.0585 0.1541 0.3760 0.041 Uiso 1 1 calc R . .
H20 H 0.9734 0.1539 0.5112 0.041 Uiso 1 1 calc R . .
H21 H 0.7646 0.1533 0.5567 0.040 Uiso 1 1 calc R . .
H24A H 0.2633 0.1549 0.5552 0.020 Uiso 1 1 calc R . .
H24B H 0.2069 0.0752 0.5225 0.020 Uiso 1 1 calc R . .
H26 H 0.0719 0.3344 0.5193 0.041 Uiso 1 1 calc R . .
H27 H -0.0012 0.4985 0.4170 0.054 Uiso 1 1 calc R . .
H28 H 0.1071 0.5059 0.2855 0.056 Uiso 1 1 calc R . .
H29 H 0.2792 0.3451 0.2571 0.064 Uiso 1 1 calc R . .
H32A H 0.5765 0.2458 -0.1893 0.038 Uiso 1 1 calc R . .
H32B H 0.7245 0.1961 -0.2049 0.038 Uiso 1 1 calc R . .
H34 H 0.6572 0.4453 -0.1989 0.044 Uiso 1 1 calc R . .
H35 H 0.6510 0.5585 -0.1110 0.051 Uiso 1 1 calc R . .
H36 H 0.6527 0.4681 0.0232 0.042 Uiso 1 1 calc R . .
H37 H 0.6507 0.2607 0.0694 0.028 Uiso 1 1 calc R . .
H40A H 0.6968 -0.1651 0.1741 0.042 Uiso 1 1 calc R . .
H40B H 0.7239 -0.0374 0.1704 0.042 Uiso 1 1 calc R . .
H42 H 0.9446 -0.2248 0.1425 0.056 Uiso 1 1 calc R . .
H43 H 1.1084 -0.2547 0.0320 0.089 Uiso 1 1 calc R . .
H44 H 1.0801 -0.1408 -0.0959 0.065 Uiso 1 1 calc R . .
H45 H 0.8816 -0.0165 -0.1134 0.048 Uiso 1 1 calc R . .
H48A H 0.3408 0.2352 -0.0573 0.028 Uiso 1 1 calc R . .
H48B H 0.4197 0.2938 -0.0254 0.028 Uiso 1 1 calc R . .
H50 H 0.1732 0.4344 -0.0229 0.041 Uiso 1 1 calc R . .
H51 H 0.0024 0.4999 0.0754 0.054 Uiso 1 1 calc R . .
H52 H -0.0131 0.3786 0.2040 0.046 Uiso 1 1 calc R . .
H53 H 0.1456 0.2012 0.2326 0.044 Uiso 1 1 calc R . .

loop_
_atom_site_aniso_label
_atom_site_aniso_U_11
_atom_site_aniso_U_22
_atom_site_aniso_U_33
_atom_site_aniso_U_23
_atom_site_aniso_U_13
_atom_site_aniso_U_12
Mn1 0.0169(8) 0.0150(11) 0.0382(11) -0.0084(8) -0.0027(7) -0.0105(7)
Mn2 0.0255(9) 0.0202(12) 0.0303(10) -0.0090(8) -0.0045(7) -0.0080(8)
Mn3 0.0145(8) 0.0174(11) 0.0373(11) -0.0093(8) -0.0030(7) -0.0109(7)
Mn4 0.0212(8) 0.0252(12) 0.0301(10) -0.0100(8) -0.0028(7) -0.0077(8)
Cl5 0.0414(16) 0.029(2) 0.0332(17) -0.0115(14) -0.0016(13) -0.0189(14)
Cl6 0.0278(14) 0.045(2) 0.0309(16) -0.0109(15) -0.0040(12) -0.0193(14)
O7 0.027(4) 0.032(6) 0.056(6) -0.030(5) -0.024(4) 0.008(4)
C8 0.037(7) 0.029(9) 0.078(11) -0.029(8) -0.019(7) -0.006(6)
C9 0.037(7) 0.035(10) 0.071(10) -0.027(8) -0.023(7) -0.011(6)
C10 0.068(10) 0.020(10) 0.107(14) -0.025(10) -0.029(10) -0.002(8)
C11 0.084(12) 0.012(10) 0.143(19) -0.026(11) -0.045(13) 0.001(8)
C12 0.065(10) 0.017(10) 0.111(15) -0.002(10) -0.027(10) -0.011(8)
C13 0.051(8) 0.027(10) 0.079(11) -0.013(9) -0.018(8) -0.021(7)
N14 0.026(5) 0.023(7) 0.063(8) -0.008(6) -0.012(5) -0.016(5)
O15 0.026(4) 0.033(6) 0.038(5) -0.013(4) -0.002(3) -0.016(4)
C16 0.019(5) 0.052(10) 0.031(7) -0.013(7) -0.001(5) -0.018(6)
C17 0.030(6) 0.016(7) 0.034(7) -0.005(6) -0.003(5) -0.013(5)
C18 0.029(6) 0.024(8) 0.036(7) 0.000(6) 0.003(5) -0.019(6)
C19 0.021(6) 0.038(9) 0.041(8) -0.004(7) -0.004(5) -0.010(6)
C20 0.036(7) 0.017(8) 0.049(8) 0.000(6) -0.019(6) -0.005(6)
C21 0.033(6) 0.020(8) 0.054(9) -0.007(6) -0.011(6) -0.015(6)
N22 0.028(5) 0.014(6) 0.045(7) -0.007(5) -0.010(5) -0.010(4)
O23 0.016(3) 0.009(5) 0.038(5) -0.010(4) -0.002(3) -0.005(3)
C24 0.015(5) 0.011(6) 0.032(6) -0.011(5) -0.003(4) -0.008(4)
C25 0.023(5) 0.015(7) 0.039(7) -0.015(6) -0.002(5) -0.006(5)
C26 0.036(6) 0.013(8) 0.048(8) -0.008(6) -0.004(6) -0.003(6)
C27 0.044(7) 0.015(8) 0.070(10) -0.010(7) -0.005(7) -0.005(6)
C28 0.066(9) 0.017(9) 0.041(8) -0.006(7) -0.005(7) 0.003(7)
C29 0.073(10) 0.042(11) 0.036(8) -0.010(8) -0.015(7) 0.000(8)
N30 0.036(5) 0.013(6) 0.028(6) -0.002(5) -0.001(4) -0.011(4)
O31 0.028(4) 0.011(5) 0.045(5) -0.009(4) -0.001(4) -0.013(3)
C32 0.030(6) 0.024(8) 0.043(8) -0.011(6) 0.002(5) -0.014(6)
C33 0.014(5) 0.032(9) 0.049(8) -0.015(7) -0.003(5) -0.009(5)
C34 0.037(7) 0.020(8) 0.049(8) -0.005(7) -0.006(6) -0.008(6)
C35 0.048(8) 0.029(9) 0.058(10) -0.020(8) -0.001(7) -0.021(7)
C36 0.034(6) 0.034(9) 0.049(9) -0.025(7) 0.010(6) -0.027(6)
C37 0.022(5) 0.018(7) 0.039(7) -0.017(6) 0.002(5) -0.015(5)
N38 0.017(4) 0.017(6) 0.032(6) -0.008(5) -0.001(4) -0.007(4)
O39 0.019(4) 0.027(5) 0.035(5) -0.006(4) -0.006(3) -0.010(4)
C40 0.028(6) 0.032(9) 0.044(8) -0.013(7) -0.013(6) 0.001(6)
C41 0.031(6) 0.031(9) 0.068(10) -0.021(8) -0.025(7) -0.011(6)
C42 0.030(7) 0.042(10) 0.080(11) -0.031(8) -0.025(7) 0.000(6)
C43 0.038(9) 0.076(16) 0.123(17) -0.034(13) -0.033(10) -0.011(9)
C44 0.027(7) 0.057(12) 0.087(13) -0.030(10) 0.000(7) -0.020(7)
C45 0.021(6) 0.043(10) 0.061(9) -0.020(8) -0.002(6) -0.013(6)
N46 0.020(5) 0.033(7) 0.048(7) -0.019(6) -0.006(5) -0.020(5)
O47 0.019(3) 0.016(5) 0.028(4) -0.005(4) 0.000(3) -0.011(3)
C48 0.026(6) 0.010(7) 0.034(7) 0.002(5) -0.007(5) -0.008(5)
C49 0.013(5) 0.024(8) 0.037(7) -0.006(6) -0.007(5) -0.013(5)
C50 0.021(6) 0.033(9) 0.049(8) -0.010(7) -0.011(6) -0.007(6)
C51 0.031(7) 0.038(10) 0.066(10) -0.022(8) -0.008(7) 0.000(6)
C52 0.027(6) 0.033(9) 0.051(9) -0.008(7) 0.004(6) -0.015(6)
C53 0.029(6) 0.041(10) 0.033(7) 0.001(6) -0.003(6) -0.012(6)
N54 0.023(5) 0.026(7) 0.025(5) -0.005(5) -0.008(4) -0.007(4)
Cl55 0.0429(18) 0.047(3) 0.045(2) -0.0155(18) 0.0003(16) -0.0177(17)
O56 0.043(6) 0.078(10) 0.103(9) -0.046(8) 0.010(6) -0.016(6)
O57 0.127(10) 0.119(13) 0.074(8) 0.002(8) -0.035(7) -0.095(10)
O58 0.117(10) 0.29(3) 0.134(13) -0.132(15) 0.076(9) -0.172(14)
O59 0.30(2) 0.048(12) 0.077(10) -0.035(8) -0.053(12) 0.058(12)
Cl60 0.052(2) 0.041(3) 0.043(2) -0.0049(18) -0.0087(16) -0.0137(18)
O61 0.066(6) 0.024(7) 0.069(7) 0.010(5) -0.031(5) 0.002(5)
O62 0.165(13) 0.111(14) 0.100(10) -0.024(10) -0.067(10) -0.059(11)
O63 0.152(12) 0.060(10) 0.095(9) 0.019(8) -0.031(8) -0.076(9)
O64 0.113(11) 0.24(2) 0.084(11) -0.053(13) -0.017(9) 0.097(13)

loop_
_atom_type_symbol
_atom_type_description
_atom_type_scat_dispersion_real
_atom_type_scat_dispersion_imag
_atom_type_scat_source
C C 0.0033 0.0016 'International Tables Vol C Tables 4.2.6.8 and 6.1.1.4'
H H 0.0000 0.0000 'International Tables Vol C Tables 4.2.6.8 and 6.1.1.4'
N N 0.0061 0.0033 'International Tables Vol C Tables 4.2.6.8 and 6.1.1.4'
O O 0.0106 0.0060 'International Tables Vol C Tables 4.2.6.8 and 6.1.1.4'
Cl Cl 0.1484 0.1585 'International Tables Vol C Tables 4.2.6.8 and 6.1.1.4'
Mn Mn 0.3368 0.7283 'International Tables Vol C Tables 4.2.6.8 and 6.1.1.4'

loop_
_geom_angle_atom_site_label_1
_geom_angle_atom_site_label_2
_geom_angle_atom_site_label_3
_geom_angle
_geom_angle_site_symmetry_1
_geom_angle_site_symmetry_3
_geom_angle_publ_flag
O7 Mn1 O15 172.4(3) . . ?
O7 Mn1 O23 82.2(3) . 2_656 ?
O15 Mn1 O23 99.0(3) . 2_656 ?
O7 Mn1 N14 82.2(4) . . ?
O15 Mn1 N14 96.2(4) . . ?
O23 Mn1 N14 164.2(4) 2_656 . ?
O7 Mn1 N22 108.7(4) . . ?
O15 Mn1 N22 78.8(3) . . ?
O23 Mn1 N22 92.1(3) 2_656 . ?
N14 Mn1 N22 94.9(4) . . ?
O7 Mn1 O23 91.5(3) . . ?
O15 Mn1 O23 81.2(3) . . ?
O23 Mn1 O23 82.2(3) 2_656 . ?
N14 Mn1 O23 96.2(3) . . ?
N22 Mn1 O23 158.1(3) . . ?
O7 Mn2 O15 89.8(3) 2_656 . ?
O7 Mn2 N30 137.7(3) 2_656 . ?
O15 Mn2 N30 99.3(3) . . ?
O7 Mn2 O23 70.0(3) 2_656 . ?
O15 Mn2 O23 75.2(3) . . ?
N30 Mn2 O23 72.7(3) . . ?
O7 Mn2 Cl5 126.9(2) 2_656 . ?
O15 Mn2 Cl5 90.6(2) . . ?
N30 Mn2 Cl5 94.4(3) . . ?
O23 Mn2 Cl5 158.6(2) . . ?
O7 Mn2 Cl6 81.7(2) 2_656 . ?
O15 Mn2 Cl6 166.4(2) . . ?
N30 Mn2 Cl6 94.1(3) . . ?
O23 Mn2 Cl6 111.3(2) . . ?
Cl5 Mn2 Cl6 86.19(11) . . ?
O31 Mn3 O39 171.9(4) . . ?
O31 Mn3 O47 99.1(3) . . ?
O39 Mn3 O47 82.9(3) . . ?
O31 Mn3 N46 96.9(4) . . ?
O39 Mn3 N46 80.6(4) . . ?
O47 Mn3 N46 163.4(4) . . ?
O31 Mn3 N38 79.6(3) . . ?
O39 Mn3 N38 108.2(4) . . ?
O47 Mn3 N38 92.0(3) . . ?
N46 Mn3 N38 95.0(4) . . ?
O31 Mn3 O47 80.5(3) . 2_655 ?
O39 Mn3 O47 92.1(3) . 2_655 ?
O47 Mn3 O47 81.9(3) . 2_655 ?
N46 Mn3 O47 96.8(3) . 2_655 ?
N38 Mn3 O47 157.9(3) . 2_655 ?
O39 Mn4 O31 91.2(3) . 2_655 ?
O39 Mn4 O47 70.6(3) . . ?
O31 Mn4 O47 75.2(3) 2_655 . ?
O39 Mn4 N54 139.0(3) . . ?
O31 Mn4 N54 96.7(3) 2_655 . ?
O47 Mn4 N54 72.8(3) . . ?
O39 Mn4 Cl6 124.3(2) . . ?
O31 Mn4 Cl6 93.0(2) 2_655 . ?
O47 Mn4 Cl6 161.80(19) . . ?
N54 Mn4 Cl6 95.5(2) . . ?
O39 Mn4 Cl5 81.1(2) . . ?
O31 Mn4 Cl5 170.3(2) 2_655 . ?
O47 Mn4 Cl5 107.3(2) . . ?
N54 Mn4 Cl5 92.9(3) . . ?
Cl6 Mn4 Cl5 86.71(11) . . ?
Mn2 Cl5 Mn4 92.72(12) . . ?
Mn4 Cl6 Mn2 92.75(11) . . ?
C8 O7 Mn1 119.4(9) . . ?
C8 O7 Mn2 132.7(8) . 2_656 ?
Mn1 O7 Mn2 107.4(4) . 2_656 ?
O7 C8 C9 108.8(11) . . ?
N14 C9 C10 120.4(15) . . ?
N14 C9 C8 116.7(12) . . ?
C10 C9 C8 122.9(14) . . ?
C9 C10 C11 117.9(17) . . ?
C10 C11 C12 121.7(15) . . ?
C13 C12 C11 116.3(16) . . ?
N14 C13 C12 122.3(16) . . ?
C13 N14 C9 121.3(12) . . ?
C13 N14 Mn1 126.4(10) . . ?
C9 N14 Mn1 112.3(9) . . ?
C16 O15 Mn1 121.8(7) . . ?
C16 O15 Mn2 127.5(7) . . ?
Mn1 O15 Mn2 109.1(3) . . ?
O15 C16 C17 111.2(9) . . ?
N22 C17 C18 121.8(11) . . ?
N22 C17 C16 116.3(9) . . ?
C18 C17 C16 121.9(11) . . ?
C19 C18 C17 118.8(11) . . ?
C18 C19 C20 120.4(10) . . ?
C19 C20 C21 116.7(12) . . ?
N22 C21 C20 122.6(12) . . ?
C17 N22 C21 119.7(10) . . ?
C17 N22 Mn1 111.1(7) . . ?
C21 N22 Mn1 128.2(8) . . ?
C24 O23 Mn1 124.4(6) . 2_656 ?
C24 O23 Mn2 116.3(6) . . ?
Mn1 O23 Mn2 100.2(3) 2_656 . ?
C24 O23 Mn1 118.0(6) . . ?
Mn1 O23 Mn1 97.8(3) 2_656 . ?
Mn2 O23 Mn1 94.5(2) . . ?
O23 C24 C25 110.0(8) . . ?
N30 C25 C26 121.6(11) . . ?
N30 C25 C24 118.1(9) . . ?
C26 C25 C24 120.1(10) . . ?
C27 C26 C25 118.1(12) . . ?
C26 C27 C28 120.0(12) . . ?
C29 C28 C27 119.3(13) . . ?
N30 C29 C28 121.9(13) . . ?
C25 N30 C29 119.1(10) . . ?
C25 N30 Mn2 117.5(8) . . ?
C29 N30 Mn2 123.4(8) . . ?
C32 O31 Mn3 121.2(7) . . ?
C32 O31 Mn4 126.2(7) . 2_655 ?
Mn3 O31 Mn4 109.9(4) . 2_655 ?
O31 C32 C33 111.5(10) . . ?
N38 C33 C34 123.5(12) . . ?
N38 C33 C32 115.7(12) . . ?
C34 C33 C32 120.8(12) . . ?
C35 C34 C33 115.9(13) . . ?
C34 C35 C36 123.0(14) . . ?
C35 C36 C37 117.2(12) . . ?
N38 C37 C36 122.7(12) . . ?
C33 N38 C37 117.8(11) . . ?
C33 N38 Mn3 111.2(8) . . ?
C37 N38 Mn3 130.2(8) . . ?
C40 O39 Mn3 119.7(6) . . ?
C40 O39 Mn4 133.4(7) . . ?
Mn3 O39 Mn4 106.5(3) . . ?
O39 C40 C41 109.2(10) . . ?
N46 C41 C42 123.3(12) . . ?
N46 C41 C40 115.2(10) . . ?
C42 C41 C40 121.4(13) . . ?
C41 C42 C43 116.7(15) . . ?
C44 C43 C42 120.8(14) . . ?
C43 C44 C45 117.9(13) . . ?
N46 C45 C44 121.9(14) . . ?
C41 N46 C45 119.3(10) . . ?
C41 N46 Mn3 114.5(7) . . ?
C45 N46 Mn3 126.2(9) . . ?
C48 O47 Mn3 127.5(6) . . ?
C48 O47 Mn4 115.9(6) . . ?
Mn3 O47 Mn4 99.8(3) . . ?
C48 O47 Mn3 115.0(6) . 2_655 ?
Mn3 O47 Mn3 98.1(3) . 2_655 ?
Mn4 O47 Mn3 94.4(3) . 2_655 ?
O47 C48 C49 111.1(9) . . ?
N54 C49 C50 118.9(10) . . ?
N54 C49 C48 120.0(10) . . ?
C50 C49 C48 121.1(11) . . ?
C51 C50 C49 119.9(12) . . ?
C52 C51 C50 119.2(13) . . ?
C51 C52 C53 117.9(12) . . ?
N54 C53 C52 123.5(12) . . ?
C53 N54 C49 120.6(10) . . ?
C53 N54 Mn4 123.0(8) . . ?
C49 N54 Mn4 116.1(7) . . ?
O56 Cl55 O57 113.8(8) . . ?
O56 Cl55 O58 107.2(9) . . ?
O57 Cl55 O58 107.9(8) . . ?
O56 Cl55 O59 107.3(8) . . ?
O57 Cl55 O59 110.0(10) . . ?
O58 Cl55 O59 110.6(13) . . ?
O64 Cl60 O62 112.9(11) . . ?
O64 Cl60 O61 107.1(8) . . ?
O62 Cl60 O61 115.1(9) . . ?
O64 Cl60 O63 112.8(13) . . ?
O62 Cl60 O63 102.3(9) . . ?
O61 Cl60 O63 106.5(7) . . ?
O7 C8 H8A 109.9 . . ?
C9 C8 H8A 109.9 . . ?
O7 C8 H8B 109.9 . . ?
C9 C8 H8B 109.9 . . ?
H8A C8 H8B 108.3 . . ?
C9 C10 H10 121.0 . . ?
C11 C10 H10 121.0 . . ?
C10 C11 H11 119.1 . . ?
C12 C11 H11 119.1 . . ?
C13 C12 H12 121.9 . . ?
C11 C12 H12 121.9 . . ?
N14 C13 H13 118.8 . . ?
C12 C13 H13 118.8 . . ?
O15 C16 H16A 109.4 . . ?
C17 C16 H16A 109.4 . . ?
O15 C16 H16B 109.4 . . ?
C17 C16 H16B 109.4 . . ?
H16A C16 H16B 108.0 . . ?
C19 C18 H18 120.6 . . ?
C17 C18 H18 120.6 . . ?
C18 C19 H19 119.8 . . ?
C20 C19 H19 119.8 . . ?
C19 C20 H20 121.6 . . ?
C21 C20 H20 121.6 . . ?
N22 C21 H21 118.7 . . ?
C20 C21 H21 118.7 . . ?
O23 C24 H24A 109.7 . . ?
C25 C24 H24A 109.7 . . ?
O23 C24 H24B 109.7 . . ?
C25 C24 H24B 109.7 . . ?
H24A C24 H24B 108.2 . . ?
C27 C26 H26 121.0 . . ?
C25 C26 H26 121.0 . . ?
C26 C27 H27 120.0 . . ?
C28 C27 H27 120.0 . . ?
C29 C28 H28 120.3 . . ?
C27 C28 H28 120.3 . . ?
N30 C29 H29 119.0 . . ?
C28 C29 H29 119.0 . . ?
O31 C32 H32A 109.3 . . ?
C33 C32 H32A 109.3 . . ?
O31 C32 H32B 109.3 . . ?
C33 C32 H32B 109.3 . . ?
H32A C32 H32B 108.0 . . ?
C35 C34 H34 122.0 . . ?
C33 C34 H34 122.0 . . ?
C34 C35 H35 118.5 . . ?
C36 C35 H35 118.5 . . ?
C35 C36 H36 121.4 . . ?
C37 C36 H36 121.4 . . ?
N38 C37 H37 118.7 . . ?
C36 C37 H37 118.7 . . ?
O39 C40 H40A 109.8 . . ?
C41 C40 H40A 109.8 . . ?
O39 C40 H40B 109.8 . . ?
C41 C40 H40B 109.8 . . ?
H40A C40 H40B 108.3 . . ?
C41 C42 H42 121.7 . . ?
C43 C42 H42 121.7 . . ?
C44 C43 H43 119.6 . . ?
C42 C43 H43 119.6 . . ?
C43 C44 H44 121.0 . . ?
C45 C44 H44 121.0 . . ?
N46 C45 H45 119.0 . . ?
C44 C45 H45 119.0 . . ?
O47 C48 H48A 109.4 . . ?
C49 C48 H48A 109.4 . . ?
O47 C48 H48B 109.4 . . ?
C49 C48 H48B 109.4 . . ?
H48A C48 H48B 108.0 . . ?
C51 C50 H50 120.1 . . ?
C49 C50 H50 120.1 . . ?
C52 C51 H51 120.4 . . ?
C50 C51 H51 120.4 . . ?
C51 C52 H52 121.1 . . ?
C53 C52 H52 121.1 . . ?
N54 C53 H53 118.3 . . ?
C52 C53 H53 118.3 . . ?

loop_
_geom_bond_atom_site_label_1
_geom_bond_atom_site_label_2
_geom_bond_distance
_geom_bond_site_symmetry_2
_geom_bond_publ_flag
Mn1 O7 1.861(8) . ?
Mn1 O15 1.869(8) . ?
Mn1 O23 1.988(8) 2_656 ?
Mn1 N14 2.043(11) . ?
Mn1 N22 2.210(9) . ?
Mn1 O23 2.253(7) . ?
Mn2 O7 2.167(9) 2_656 ?
Mn2 O15 2.180(8) . ?
Mn2 N30 2.231(10) . ?
Mn2 O23 2.245(7) . ?
Mn2 Cl5 2.457(4) . ?
Mn2 Cl6 2.582(3) . ?
Mn3 O31 1.870(8) . ?
Mn3 O39 1.870(8) . ?
Mn3 O47 1.966(7) . ?
Mn3 N46 2.042(9) . ?
Mn3 N38 2.212(10) . ?
Mn3 O47 2.280(8) 2_655 ?
Mn4 O39 2.149(7) . ?
Mn4 O31 2.180(8) 2_655 ?
Mn4 O47 2.245(7) . ?
Mn4 N54 2.249(9) . ?
Mn4 Cl6 2.444(3) . ?
Mn4 Cl5 2.571(4) . ?
O7 C8 1.448(14) . ?
C8 C9 1.48(2) . ?
C9 N14 1.365(16) . ?
C9 C10 1.37(2) . ?
C10 C11 1.39(2) . ?
C11 C12 1.43(2) . ?
C12 C13 1.36(2) . ?
C13 N14 1.350(17) . ?
O15 C16 1.415(12) . ?
C16 C17 1.503(15) . ?
C17 N22 1.314(14) . ?
C17 C18 1.383(14) . ?
C18 C19 1.368(16) . ?
C19 C20 1.382(16) . ?
C20 C21 1.393(15) . ?
C21 N22 1.332(15) . ?
O23 C24 1.422(11) . ?
C24 C25 1.502(16) . ?
C25 N30 1.337(13) . ?
C25 C26 1.423(15) . ?
C26 C27 1.375(18) . ?
C27 C28 1.385(17) . ?
C28 C29 1.374(18) . ?
C29 N30 1.359(16) . ?
O31 C32 1.439(15) . ?
C32 C33 1.514(17) . ?
C33 N38 1.341(15) . ?
C33 C34 1.402(18) . ?
C34 C35 1.351(18) . ?
C35 C36 1.376(18) . ?
C36 C37 1.378(17) . ?
C37 N38 1.345(14) . ?
O39 C40 1.426(12) . ?
C40 C41 1.486(16) . ?
C41 N46 1.328(16) . ?
C41 C42 1.384(16) . ?
C42 C43 1.40(2) . ?
C43 C44 1.37(2) . ?
C44 C45 1.390(18) . ?
C45 N46 1.340(14) . ?
O47 C48 1.428(13) . ?
C48 C49 1.474(14) . ?
C49 N54 1.324(14) . ?
C49 C50 1.397(16) . ?
C50 C51 1.397(16) . ?
C51 C52 1.345(18) . ?
C52 C53 1.376(17) . ?
C53 N54 1.318(13) . ?
Cl55 O56 1.389(10) . ?
Cl55 O57 1.390(11) . ?
Cl55 O58 1.396(11) . ?
Cl55 O59 1.404(15) . ?
Cl60 O64 1.330(12) . ?
Cl60 O62 1.346(13) . ?
Cl60 O61 1.445(9) . ?
Cl60 O63 1.445(12) . ?
C8 H8A 0.9900 . ?
C8 H8B 0.9900 . ?
C10 H10 0.9500 . ?
C11 H11 0.9500 . ?
C12 H12 0.9500 . ?
C13 H13 0.9500 . ?
C16 H16A 0.9900 . ?
C16 H16B 0.9900 . ?
C18 H18 0.9500 . ?
C19 H19 0.9500 . ?
C20 H20 0.9500 . ?
C21 H21 0.9500 . ?
C24 H24A 0.9900 . ?
C24 H24B 0.9900 . ?
C26 H26 0.9500 . ?
C27 H27 0.9500 . ?
C28 H28 0.9500 . ?
C29 H29 0.9500 . ?
C32 H32A 0.9900 . ?
C32 H32B 0.9900 . ?
C34 H34 0.9500 . ?
C35 H35 0.9500 . ?
C36 H36 0.9500 . ?
C37 H37 0.9500 . ?
C40 H40A 0.9900 . ?
C40 H40B 0.9900 . ?
C42 H42 0.9500 . ?
C43 H43 0.9500 . ?
C44 H44 0.9500 . ?
C45 H45 0.9500 . ?
C48 H48A 0.9900 . ?
C48 H48B 0.9900 . ?
C50 H50 0.9500 . ?
C51 H51 0.9500 . ?
C52 H52 0.9500 . ?
C53 H53 0.9500 . ?
